data_4112944
loop_
_publ_author_name
'Michael Seitz'
'Anja Kaiser'
'Sabine Stempfhuber'
'Manfred Zabel'
'Oliver Reiser'

_publ_section_title
;
 Helical, Nonracemic Inorganic-Organic Hybrid Polymers of Cadmium Halides
 with Pentadentate Bis(oxazoline) Ligands
;
_journal_name_full 'Journal of the American Chemical Society'
_journal_page_first 11426
_journal_page_last 11427
_journal_paper_doi 10.1021/ja0469784
_journal_volume 126
_journal_year 2004
_chemical_absolute_configuration ad
_chemical_compound_source 'see text'
_chemical_formula_moiety 'C27 H27 Br4 Cd2 N3 O4'
_chemical_formula_sum 'C27 H27 Br4 Cd2 N3 O4'
_chemical_formula_weight 1001.94
_chemical_name_systematic ' ?'
_space_group_IT_number 19
_symmetry_cell_setting orthorhombic
_symmetry_Int_Tables_number 19
_symmetry_space_group_name_Hall 'P 2ac 2ab'
_symmetry_space_group_name_H-M 'P 21 21 21'
_atom_sites_solution_hydrogens geom
_atom_sites_solution_primary direct
_atom_sites_solution_secondary difmap
_audit_creation_date 'Apr 22 16:17:29 2004'
_audit_creation_method 'PLATON <TABLE ACC> option'
_cell_angle_alpha 90
_cell_angle_beta 90
_cell_angle_gamma 90
_cell_formula_units_Z 4
_cell_length_a 9.0518(7)
_cell_length_b 12.5611(7)
_cell_length_c 29.0084(15)
_cell_measurement_reflns_used 8000
_cell_measurement_temperature 173
_cell_measurement_theta_max 25.86
_cell_measurement_theta_min 2.14
_cell_volume 3298.3(4)
_computing_cell_refinement 'STOE (1998)'
_computing_data_collection 'STOE (1998)'
_computing_data_reduction 'STOE (1998)'
_computing_molecular_graphics 'PLATON (Spek, 1990)'
_computing_publication_material 'PLATON (Spek, 1990)'
_computing_structure_refinement 'SHELXL-97 (Sheldrick, 1997)'
_computing_structure_solution 'SIR-97 (Altomare, 1993)'
_diffrn_ambient_temperature 173(1)
_diffrn_measured_fraction_theta_full 0.994
_diffrn_measured_fraction_theta_max 0.994
_diffrn_measurement_device_type 'STOE-IPDS diffractometer'
_diffrn_measurement_method rotation
_diffrn_radiation_monochromator graphite
_diffrn_radiation_source 'fine-focus sealed tube'
_diffrn_radiation_type 'Mo K\a'
_diffrn_radiation_wavelength 0.71073
_diffrn_reflns_av_R_equivalents 0.0743
_diffrn_reflns_av_sigmaI/netI 0.0860
_diffrn_reflns_limit_h_max 11
_diffrn_reflns_limit_h_min -11
_diffrn_reflns_limit_k_max 15
_diffrn_reflns_limit_k_min -15
_diffrn_reflns_limit_l_max 35
_diffrn_reflns_limit_l_min -34
_diffrn_reflns_number 23444
_diffrn_reflns_reduction_process ' ?'
_diffrn_reflns_theta_full 25.86
_diffrn_reflns_theta_max 25.86
_diffrn_reflns_theta_min 2.14
_diffrn_standards_decay_% 0
_diffrn_standards_interval_count 0
_diffrn_standards_interval_time 0
_diffrn_standards_number 0
_exptl_absorpt_coefficient_mu 6.170
_exptl_absorpt_correction_T_max 0.6668
_exptl_absorpt_correction_T_min 0.5429
_exptl_absorpt_correction_type numerical
_exptl_absorpt_process_details 'numerical from crystal shape (FACEIT, X-RED. STOE, 1996)'
_exptl_crystal_colour 'translucent, colourless'
_exptl_crystal_density_diffrn 2.018
_exptl_crystal_density_method 'Not Measured'
_exptl_crystal_description prism
_exptl_crystal_F_000 1912
_exptl_crystal_size_max 0.120
_exptl_crystal_size_mid 0.100
_exptl_crystal_size_min 0.100
_refine_diff_density_max 1.191
_refine_diff_density_min -0.606
_refine_diff_density_rms 0.124
_refine_ls_abs_structure_details 'Flack H.D. (1983), Acta Cryst. A39, 876-881'
_refine_ls_abs_structure_Flack -0.011(14)
_refine_ls_extinction_method none
_refine_ls_goodness_of_fit_ref 0.820
_refine_ls_hydrogen_treatment mixed
_refine_ls_matrix_type full
_refine_ls_number_parameters 361
_refine_ls_number_reflns 6341
_refine_ls_number_restraints 0
_refine_ls_restrained_S_all 0.820
_refine_ls_R_factor_all 0.0588
_refine_ls_R_factor_gt 0.0344
_refine_ls_shift/su_max 0.001
_refine_ls_shift/su_mean 0.000
_refine_ls_structure_factor_coef Fsqd
_refine_ls_weighting_details 'calc w=1/[\s^2^(Fo^2^)+(0.0195P)^2^]         where P=(Fo^2^+2Fc^2^)/3'
_refine_ls_weighting_scheme calc
_refine_ls_wR_factor_gt 0.0634
_refine_ls_wR_factor_ref 0.0684
_reflns_number_gt 4401
_reflns_number_total 6341
_reflns_threshold_expression I>2\\s(I)
_cod_data_source_file ja0469784si20040608_065607.cif
_cod_data_source_block d096
_cod_database_code 4112944

loop_
_symmetry_equiv_pos_as_xyz
x,y,z
1/2-x,-y,1/2+z
1/2+x,1/2-y,-z
-x,1/2+y,1/2-z

loop_
_atom_site_aniso_label
_atom_site_aniso_U_11
_atom_site_aniso_U_22
_atom_site_aniso_U_33
_atom_site_aniso_U_23
_atom_site_aniso_U_13
_atom_site_aniso_U_12
Cd1 0.0323(3) 0.0280(2) 0.0250(2) 0.0022(2) -0.0007(3) -0.0008(3)
Cd2 0.0438(3) 0.0334(2) 0.0344(3) 0.0002(2) -0.0016(4) 0.0001(3)
Br1 0.0304(4) 0.0477(5) 0.0502(7) 0.0041(5) 0.0005(4) -0.0058(4)
Br2 0.1004(8) 0.0325(4) 0.0399(5) 0.0045(3) -0.0077(7) -0.0055(5)
Br3 0.0968(8) 0.0512(5) 0.0359(5) -0.0067(4) -0.0077(6) 0.0091(7)
Br4 0.0308(4) 0.0522(6) 0.0392(6) -0.0042(4) -0.0019(4) 0.0047(4)
O1 0.071(4) 0.034(2) 0.040(3) 0.008(2) -0.003(4) -0.011(4)
O2 0.095(6) 0.068(4) 0.034(3) -0.009(3) 0.005(4) 0.012(5)
O3 0.044(3) 0.038(2) 0.028(2) 0.002(2) 0.005(3) 0.000(3)
O4 0.081(5) 0.029(3) 0.041(4) 0.014(3) -0.013(3) -0.012(3)
N1 0.035(3) 0.025(3) 0.044(4) -0.002(2) -0.006(4) -0.001(4)
N2 0.039(4) 0.044(3) 0.025(3) 0.002(3) -0.001(4) -0.002(4)
N3 0.043(4) 0.024(3) 0.030(3) 0.010(2) -0.003(3) -0.008(3)
C1 0.042(5) 0.027(3) 0.062(6) -0.005(4) -0.003(4) 0.007(3)
C2 0.061(6) 0.033(5) 0.076(8) 0.003(5) -0.013(5) 0.008(4)
C3 0.096(10) 0.031(4) 0.082(9) -0.012(5) -0.006(7) 0.006(5)
C4 0.066(6) 0.053(5) 0.049(5) -0.017(4) -0.014(7) 0.006(7)
C5 0.040(4) 0.041(4) 0.043(5) -0.011(3) -0.005(5) -0.001(4)
C6 0.066(6) 0.025(4) 0.068(7) 0.008(4) -0.008(5) -0.003(4)
C7 0.079(6) 0.046(4) 0.035(5) 0.017(3) -0.002(7) -0.017(6)
C8 0.068(5) 0.057(6) 0.021(4) 0.006(4) 0.005(4) 0.007(5)
C9 0.137(11) 0.051(6) 0.034(6) -0.001(5) -0.014(6) 0.000(6)
C10 0.059(5) 0.056(4) 0.026(4) -0.012(4) 0.016(5) -0.003(6)
C11 0.060(5) 0.036(4) 0.035(6) -0.009(4) 0.012(4) 0.004(4)
C12 0.052(5) 0.045(5) 0.074(9) -0.007(6) 0.013(6) 0.010(5)
C13 0.063(6) 0.048(6) 0.103(10) -0.004(7) -0.013(7) 0.019(5)
C14 0.070(7) 0.039(6) 0.092(12) -0.007(6) 0.018(7) 0.016(5)
C15 0.093(9) 0.034(6) 0.088(10) -0.012(6) 0.022(7) -0.001(6)
C16 0.082(8) 0.053(6) 0.057(7) -0.026(5) 0.022(5) -0.006(5)
C17 0.043(5) 0.059(6) 0.031(5) -0.014(4) 0.004(4) 0.004(4)
C18 0.066(6) 0.047(4) 0.026(4) 0.004(3) 0.004(5) -0.017(5)
C19 0.063(6) 0.027(4) 0.045(5) 0.012(4) -0.019(4) -0.007(4)
C20 0.105(9) 0.041(4) 0.055(6) 0.018(4) -0.050(7) -0.021(6)
C21 0.045(4) 0.038(4) 0.027(5) 0.010(3) -0.005(4) -0.005(3)
C22 0.039(4) 0.024(4) 0.038(5) 0.002(3) -0.001(3) -0.005(3)
C23 0.053(5) 0.037(4) 0.048(6) -0.003(4) 0.004(4) -0.004(4)
C24 0.065(6) 0.046(5) 0.053(7) -0.008(5) -0.009(5) -0.004(5)
C25 0.070(7) 0.058(6) 0.060(8) -0.012(5) -0.026(6) -0.009(5)
C26 0.061(6) 0.054(6) 0.047(7) 0.000(5) -0.011(5) -0.002(5)
C27 0.047(5) 0.034(4) 0.037(6) -0.002(4) -0.004(4) -0.009(4)

loop_
_atom_site_label
_atom_site_type_symbol
_atom_site_thermal_displace_type
_atom_site_fract_x
_atom_site_fract_y
_atom_site_fract_z
_atom_site_occupancy
_atom_site_U_iso_or_equiv
_atom_site_calc_flag
_atom_site_refinement_flags
Cd1 Cd Uani 0.26164(7) 0.42186(4) 0.84208(2) 1.000 0.0284(1) . .
Cd2 Cd Uani -0.23614(8) 0.33726(4) 0.88858(2) 1.000 0.0372(2) . .
Br1 Br Uani -0.03646(8) 0.41760(8) 0.83231(4) 1.000 0.0428(3) . .
Br2 Br Uani -0.22748(15) 0.13484(6) 0.88601(3) 1.000 0.0576(3) . .
Br3 Br Uani -0.22957(16) 0.42903(8) 0.96598(3) 1.000 0.0613(4) . .
Br4 Br Uani -0.44179(9) 0.39675(8) 0.82906(4) 1.000 0.0407(3) . .
O1 O Uani 0.2642(9) 0.2750(4) 0.89812(17) 1.000 0.0483(18) . .
O2 O Uani 0.2771(10) 0.5662(6) 0.9877(2) 1.000 0.066(3) . .
O3 O Uani 0.2426(8) 0.4120(4) 0.75597(15) 1.000 0.0367(14) . .
O4 O Uani 0.3081(7) 0.7619(4) 0.7804(2) 1.000 0.050(2) . .
N1 N Uani 0.2502(9) 0.2423(4) 0.8097(2) 1.000 0.0347(19) . .
N2 N Uani 0.2648(10) 0.4890(5) 0.9179(2) 1.000 0.0360(19) . .
N3 N Uani 0.2813(7) 0.5961(4) 0.8080(2) 1.000 0.0323(19) . .
C1 C Uani 0.2166(8) 0.1594(6) 0.8356(3) 1.000 0.044(3) . .
C2 C Uani 0.1954(10) 0.0562(7) 0.8188(4) 1.000 0.057(4) . .
C3 C Uani 0.2146(15) 0.0416(7) 0.7716(4) 1.000 0.070(5) . .
C4 C Uani 0.2499(15) 0.1257(6) 0.7445(3) 1.000 0.056(3) . .
C5 C Uani 0.2671(11) 0.2262(6) 0.7643(3) 1.000 0.041(3) . .
C6 C Uani 0.1995(10) 0.1785(6) 0.8864(4) 1.000 0.053(3) . .
C7 C Uani 0.2508(16) 0.3051(6) 0.9448(3) 1.000 0.053(3) . .
C8 C Uani 0.3357(10) 0.4092(8) 0.9484(3) 1.000 0.049(3) . .
C9 C Uani 0.3383(15) 0.4610(8) 0.9964(4) 1.000 0.074(5) . .
C10 C Uani 0.2356(12) 0.5710(7) 0.9433(3) 1.000 0.047(3) . .
C11 C Uani 0.1622(10) 0.6708(7) 0.9295(3) 1.000 0.044(3) . .
C12 C Uani 0.0575(11) 0.6729(8) 0.8957(4) 1.000 0.057(4) . .
C13 C Uani -0.0134(11) 0.7666(8) 0.8848(5) 1.000 0.071(4) . .
C14 C Uani 0.0227(13) 0.8591(9) 0.9079(5) 1.000 0.067(5) . .
C15 C Uani 0.1242(15) 0.8581(8) 0.9412(5) 1.000 0.072(5) . .
C16 C Uani 0.1987(12) 0.7648(8) 0.9535(4) 1.000 0.064(4) . .
C17 C Uani 0.3081(9) 0.3207(7) 0.7364(3) 1.000 0.044(3) . .
C18 C Uani 0.2703(14) 0.5089(6) 0.7327(3) 1.000 0.046(3) . .
C19 C Uani 0.2070(9) 0.5953(6) 0.7627(3) 1.000 0.045(3) . .
C20 C Uani 0.2269(16) 0.7070(6) 0.7441(4) 1.000 0.067(4) . .
C21 C Uani 0.3353(9) 0.6894(6) 0.8140(3) 1.000 0.037(3) . .
C22 C Uani 0.4276(8) 0.7300(6) 0.8512(3) 1.000 0.034(3) . .
C23 C Uani 0.4374(10) 0.8415(7) 0.8591(3) 1.000 0.046(3) . .
C24 C Uani 0.5242(11) 0.8785(9) 0.8934(4) 1.000 0.055(3) . .
C25 C Uani 0.6002(13) 0.8117(8) 0.9219(4) 1.000 0.063(4) . .
C26 C Uani 0.5933(12) 0.7044(8) 0.9136(4) 1.000 0.054(4) . .
C27 C Uani 0.5066(9) 0.6623(7) 0.8797(3) 1.000 0.039(3) . .
H2 H Uiso 0.16920 -0.00110 0.83860 1.000 0.0680 calc R
H3 H Uiso 0.20290 -0.02710 0.75850 1.000 0.0840 calc R
H4 H Uiso 0.26290 0.11620 0.71230 1.000 0.0670 calc R
H6A H Uiso 0.09330 0.17970 0.89460 1.000 0.0640 calc R
H6B H Uiso 0.24720 0.12010 0.90390 1.000 0.0640 calc R
H7A H Uiso 0.29420 0.25040 0.96530 1.000 0.0640 calc R
H7B H Uiso 0.14580 0.31550 0.95330 1.000 0.0640 calc R
H8 H Uiso 0.43950 0.39720 0.93780 1.000 0.0580 calc R
H9A H Uiso 0.27660 0.42070 1.01850 1.000 0.0890 calc R
H9B H Uiso 0.44030 0.46580 1.00850 1.000 0.0890 calc R
H12 H Uiso 0.03330 0.60930 0.87970 1.000 0.0680 calc R
H13 H Uiso -0.08690 0.76750 0.86140 1.000 0.0850 calc R
H14 H Uiso -0.02510 0.92390 0.90000 1.000 0.0810 calc R
H15 H Uiso 0.14640 0.92240 0.95700 1.000 0.0860 calc R
H16 H Uiso 0.27120 0.76480 0.97720 1.000 0.0770 calc R
H17A H Uiso 0.41680 0.32890 0.73590 1.000 0.0530 calc R
H17B H Uiso 0.27330 0.31160 0.70430 1.000 0.0530 calc R
H18A H Uiso 0.22210 0.50900 0.70210 1.000 0.0550 calc R
H18B H Uiso 0.37780 0.51950 0.72840 1.000 0.0550 calc R
H19 H Uiso 0.09930 0.58150 0.76740 1.000 0.0540 calc R
H20A H Uiso 0.28400 0.70620 0.71500 1.000 0.0800 calc R
H20B H Uiso 0.13020 0.74140 0.73850 1.000 0.0800 calc R
H23 H Uiso 0.38320 0.88970 0.84040 1.000 0.0550 calc R
H24 H Uiso 0.53260 0.95320 0.89780 1.000 0.0650 calc R
H25 H Uiso 0.65650 0.83890 0.94690 1.000 0.0750 calc R
H26 H Uiso 0.65080 0.65770 0.93210 1.000 0.0650 calc R
H27 H Uiso 0.50060 0.58740 0.87570 1.000 0.0470 calc R

loop_
_atom_type_symbol
_atom_type_description
_atom_type_scat_dispersion_real
_atom_type_scat_dispersion_imag
_atom_type_scat_source
O O 0.0106 0.0060 'International Tables Vol C Tables 4.2.6.8 and 6.1.1.4'
N N 0.0061 0.0033 'International Tables Vol C Tables 4.2.6.8 and 6.1.1.4'
Cd Cd -0.8075 1.2024 'International Tables Vol C Tables 4.2.6.8 and 6.1.1.4'
Br Br -0.2901 2.4595 'International Tables Vol C Tables 4.2.6.8 and 6.1.1.4'
H H 0.0000 0.0000 'International Tables Vol C Tables 4.2.6.8 and 6.1.1.4'
C C 0.0033 0.0016 'International Tables Vol C Tables 4.2.6.8 and 6.1.1.4'

loop_
_exptl_crystal_face_index_h
_exptl_crystal_face_index_k
_exptl_crystal_face_index_l
_exptl_crystal_face_perp_dist
2 1 0 0.0420
0 -1 -2 0.0360
0 -1 1 0.0480
0 1 -4 0.0360
0 0 1 0.0580
-3 0 -1 0.0590
0 1 1 0.0390

loop_
_geom_angle_atom_site_label_1
_geom_angle_atom_site_label_2
_geom_angle_atom_site_label_3
_geom_angle
_geom_angle_site_symmetry_1
_geom_angle_publ_flag
Br1 Cd1 O1 93.65(19) . yes
Br1 Cd1 O3 80.02(17) . yes
Br1 Cd1 N1 84.24(19) . yes
Br1 Cd1 N2 96.7(2) . yes
Br1 Cd1 N3 92.78(15) . yes
O1 Cd1 O3 128.49(16) . yes
O1 Cd1 N1 64.05(18) . yes
O1 Cd1 N2 69.59(19) . yes
O1 Cd1 N3 162.28(19) . yes
O3 Cd1 N1 64.46(18) . yes
O3 Cd1 N2 161.59(19) . yes
O3 Cd1 N3 68.96(18) . yes
N1 Cd1 N2 133.6(2) . yes
N1 Cd1 N3 133.14(19) . yes
N2 Cd1 N3 93.3(2) . yes
Br1 Cd2 Br2 110.07(4) . yes
Br1 Cd2 Br3 111.08(4) . yes
Br1 Cd2 Br4 88.29(3) . yes
Br2 Cd2 Br3 118.78(4) . yes
Br2 Cd2 Br4 106.54(4) . yes
Br3 Cd2 Br4 117.89(4) . yes
Cd1 Br1 Cd2 128.66(5) . yes
Cd1 Br4 Cd2 129.36(5) 1_455 yes
Cd1 O1 C6 119.3(6) . yes
Cd1 O1 C7 115.6(4) . yes
C6 O1 C7 115.6(7) . yes
C9 O2 C10 108.3(8) . yes
Cd1 O3 C17 114.4(5) . yes
Cd1 O3 C18 114.9(4) . yes
C17 O3 C18 115.7(6) . yes
C20 O4 C21 107.0(6) . yes
Cd1 N1 C1 121.3(5) . yes
Cd1 N1 C5 120.8(4) . yes
C1 N1 C5 117.8(6) . yes
Cd1 N2 C8 108.7(5) . yes
Cd1 N2 C10 144.5(6) . yes
C8 N2 C10 106.7(7) . yes
Cd1 N3 C19 109.0(4) . yes
Cd1 N3 C21 143.5(5) . yes
C19 N3 C21 107.5(6) . yes
N1 C1 C2 124.4(8) . yes
N1 C1 C6 117.2(7) . yes
C2 C1 C6 118.4(8) . no
C1 C2 C3 116.6(9) . no
C2 C3 C4 119.8(8) . no
C3 C4 C5 119.5(9) . no
N1 C5 C4 121.9(7) . yes
N1 C5 C17 116.3(7) . yes
C4 C5 C17 121.8(8) . no
O1 C6 C1 109.7(7) . yes
O1 C7 C8 104.7(7) . yes
N2 C8 C7 108.8(8) . yes
N2 C8 C9 105.1(8) . yes
C7 C8 C9 115.7(8) . no
O2 C9 C8 102.8(8) . yes
O2 C10 N2 117.0(8) . yes
O2 C10 C11 115.1(8) . yes
N2 C10 C11 127.9(8) . yes
C10 C11 C12 121.7(8) . no
C10 C11 C16 118.2(8) . no
C12 C11 C16 120.1(9) . no
C11 C12 C13 120.4(10) . no
C12 C13 C14 119.8(11) . no
C13 C14 C15 120.5(11) . no
C14 C15 C16 121.7(11) . no
C11 C16 C15 117.6(10) . no
O3 C17 C5 109.0(7) . yes
O3 C18 C19 106.1(7) . yes
N3 C19 C18 110.3(7) . yes
N3 C19 C20 104.9(7) . yes
C18 C19 C20 114.6(8) . no
O4 C20 C19 103.9(8) . yes
O4 C21 N3 116.6(7) . yes
O4 C21 C22 113.7(6) . yes
N3 C21 C22 129.7(7) . yes
C21 C22 C23 120.0(7) . no
C21 C22 C27 121.6(7) . no
C23 C22 C27 118.4(8) . no
C22 C23 C24 119.6(9) . no
C23 C24 C25 121.9(10) . no
C24 C25 C26 118.4(11) . no
C25 C26 C27 122.3(10) . no
C22 C27 C26 119.3(8) . no
C1 C2 H2 121.70 . no
C3 C2 H2 121.70 . no
C2 C3 H3 119.98 . no
C4 C3 H3 120.20 . no
C3 C4 H4 120.15 . no
C5 C4 H4 120.33 . no
O1 C6 H6A 109.71 . no
O1 C6 H6B 109.69 . no
C1 C6 H6A 109.77 . no
C1 C6 H6B 109.85 . no
H6A C6 H6B 108.13 . no
O1 C7 H7A 110.88 . no
O1 C7 H7B 110.90 . no
C8 C7 H7A 110.80 . no
C8 C7 H7B 110.76 . no
H7A C7 H7B 108.83 . no
N2 C8 H8 108.97 . no
C7 C8 H8 108.92 . no
C9 C8 H8 109.14 . no
O2 C9 H9A 111.23 . no
O2 C9 H9B 111.19 . no
C8 C9 H9A 111.20 . no
C8 C9 H9B 111.18 . no
H9A C9 H9B 109.15 . no
C11 C12 H12 119.70 . no
C13 C12 H12 119.95 . no
C12 C13 H13 120.01 . no
C14 C13 H13 120.15 . no
C13 C14 H14 119.76 . no
C15 C14 H14 119.79 . no
C14 C15 H15 119.16 . no
C16 C15 H15 119.17 . no
C11 C16 H16 121.26 . no
C15 C16 H16 121.17 . no
O3 C17 H17A 109.84 . no
O3 C17 H17B 109.81 . no
C5 C17 H17A 109.88 . no
C5 C17 H17B 109.95 . no
H17A C17 H17B 108.35 . no
O3 C18 H18A 110.56 . no
O3 C18 H18B 110.50 . no
C19 C18 H18A 110.50 . no
C19 C18 H18B 110.50 . no
H18A C18 H18B 108.68 . no
N3 C19 H19 108.91 . no
C18 C19 H19 108.98 . no
C20 C19 H19 108.99 . no
O4 C20 H20A 110.95 . no
O4 C20 H20B 110.98 . no
C19 C20 H20A 110.89 . no
C19 C20 H20B 110.97 . no
H20A C20 H20B 109.04 . no
C22 C23 H23 120.25 . no
C24 C23 H23 120.14 . no
C23 C24 H24 119.05 . no
C25 C24 H24 119.06 . no
C24 C25 H25 120.80 . no
C26 C25 H25 120.81 . no
C25 C26 H26 118.87 . no
C27 C26 H26 118.86 . no
C22 C27 H27 120.39 . no
C26 C27 H27 120.32 . no

loop_
_geom_bond_atom_site_label_1
_geom_bond_atom_site_label_2
_geom_bond_distance
_geom_bond_publ_flag
Cd1 Br1 2.7137(10) yes
Cd1 O1 2.459(5) yes
Cd1 O3 2.507(4) yes
Cd1 N1 2.445(5) yes
Cd1 N2 2.356(6) yes
Cd1 N3 2.408(5) yes
Cd2 Br1 2.6362(12) yes
Cd2 Br2 2.5449(9) yes
Cd2 Br3 2.5246(11) yes
Cd2 Br4 2.6466(12) yes
O1 C6 1.388(10) yes
O1 C7 1.411(10) yes
O2 C9 1.455(13) yes
O2 C10 1.343(11) yes
O3 C17 1.410(10) yes
O3 C18 1.414(9) yes
O4 C20 1.458(13) yes
O4 C21 1.356(10) yes
N1 C1 1.320(10) yes
N1 C5 1.341(10) yes
N2 C8 1.483(12) yes
N2 C10 1.294(11) yes
N3 C19 1.476(10) yes
N3 C21 1.282(9) yes
C1 C2 1.398(12) no
C1 C6 1.501(14) no
C2 C3 1.392(16) no
C3 C4 1.355(13) no
C4 C5 1.396(11) no
C5 C17 1.484(12) no
C7 C8 1.520(14) no
C8 C9 1.537(14) no
C10 C11 1.474(13) no
C11 C12 1.364(14) no
C11 C16 1.410(14) no
C12 C13 1.377(14) no
C13 C14 1.381(17) no
C14 C15 1.333(19) no
C15 C16 1.398(15) no
C18 C19 1.504(12) no
C19 C20 1.514(11) no
C21 C22 1.457(12) no
C22 C23 1.422(12) no
C22 C27 1.385(12) no
C23 C24 1.350(14) no
C24 C25 1.364(16) no
C25 C26 1.371(14) no
C26 C27 1.365(14) no
C2 H2 0.9509 no
C3 H3 0.9488 no
C4 H4 0.9490 no
C6 H6A 0.9904 no
C6 H6B 0.9911 no
C7 H7A 0.9900 no
C7 H7B 0.9906 no
C8 H8 1.0000 no
C9 H9A 0.9895 no
C9 H9B 0.9896 no
C12 H12 0.9495 no
C13 H13 0.9505 no
C14 H14 0.9499 no
C15 H15 0.9502 no
C16 H16 0.9504 no
C17 H17A 0.9894 no
C17 H17B 0.9896 no
C18 H18A 0.9891 no
C18 H18B 0.9900 no
C19 H19 0.9995 no
C20 H20A 0.9899 no
C20 H20B 0.9896 no
C23 H23 0.9495 no
C24 H24 0.9500 no
C25 H25 0.9499 no
C26 H26 0.9503 no
C27 H27 0.9495 no

loop_
_geom_contact_atom_site_label_1
_geom_contact_atom_site_label_2
_geom_contact_distance
_geom_contact_site_symmetry_2
_geom_contact_publ_flag
Cd1 Cd2 4.8595(10) 1_655 no
Cd1 Br4 2.7292(11) 1_655 no
Cd1 C12 3.972(10) . no
Cd1 C27 3.902(9) . no
Cd2 C8 4.341(9) 1_455 no
Cd2 C20 4.183(11) 4_546 no
Cd1 H12 3.3176 . no
Cd1 H27 3.1549 . no
Cd2 H6A 3.5833 . no
Cd2 H8 3.3505 1_455 no
Cd2 H20A 3.4534 4_546 no
Br2 C9 3.666(12) 3_457 no
Br4 C27 3.675(9) 1_455 no
Br4 C20 3.737(11) 4_546 no
Br1 H3 3.1131 4_556 no
Br1 H19 3.0486 . no
Br1 H12 2.8437 . no
Br1 H20B 3.1365 4_546 no
Br2 H24 3.1684 1_445 no
Br2 H14 3.2467 1_545 no
Br2 H18A 3.0056 4_546 no
Br2 H20A 3.1066 4_546 no
Br2 H6A 2.9683 . no
Br2 H9A 2.8568 3_457 no
Br3 H7A 3.0166 3_457 no
Br3 H15 3.1201 3_467 no
Br3 H26 3.2232 1_455 no
Br3 H8 3.1307 1_455 no
Br4 H17A 3.1093 1_455 no
Br4 H27 2.7995 1_455 no
Br4 H20A 3.0663 4_546 no
O3 Br4 3.563(6) 1_655 no
O2 H16 2.5137 . no
O2 H25 2.4924 3_467 no
O4 H3 2.8870 1_565 no
O4 H23 2.4634 . no
O4 H17A 2.6707 4_656 no
N1 Br4 3.443(7) 1_655 no
N2 C27 3.280(11) . no
N3 C12 3.392(12) . no
N3 Br4 3.595(6) 1_655 no
N2 H27 2.7535 . no
N2 H12 2.8111 . no
N3 H27 2.7945 . no
C8 Cd2 4.341(9) 1_655 no
C9 Br2 3.666(12) 3_557 no
C10 C27 3.277(13) . no
C11 C27 3.438(12) . no
C11 C22 3.389(12) . no
C12 N3 3.392(12) . no
C12 Cd1 3.972(10) . no
C12 C21 3.462(14) . no
C17 Br4 3.642(9) 1_655 no
C20 Br4 3.737(11) 4_556 no
C20 Cd2 4.183(11) 4_556 no
C21 C12 3.462(14) . no
C22 C11 3.389(12) . no
C27 Cd1 3.902(9) . no
C27 C10 3.277(13) . no
C27 Br4 3.675(9) 1_655 no
C27 N2 3.280(11) . no
C27 C11 3.438(12) . no
C2 H23 2.7670 1_545 no
C3 H19 3.0991 4_546 no
C14 H2 2.9805 1_565 no
C23 H17A 3.0596 4_656 no
H2 C14 2.9805 1_545 no
H2 H6B 2.5307 . no
H2 H23 2.3741 1_545 no
H3 O4 2.8870 1_545 no
H3 Br1 3.1131 4_546 no
H4 H17B 2.4672 . no
H6A Cd2 3.5833 . no
H6A Br2 2.9683 . no
H6A H7B 2.4566 . no
H6B H2 2.5307 . no
H6B H7A 2.4561 . no
H7A H6B 2.4561 . no
H7A Br3 3.0166 3_557 no
H7B H6A 2.4566 . no
H7B H9A 2.5933 . no
H8 Cd2 3.3505 1_655 no
H8 Br3 3.1307 1_655 no
H9A H7B 2.5933 . no
H9A Br2 2.8568 3_557 no
H9B H15 2.5405 3_567 no
H12 Cd1 3.3176 . no
H12 Br1 2.8437 . no
H12 N2 2.8111 . no
H14 Br2 3.2467 1_565 no
H15 Br3 3.1201 3_567 no
H15 H9B 2.5405 3_467 no
H16 O2 2.5137 . no
H17A Br4 3.1093 1_655 no
H17A H18B 2.4298 . no
H17A O4 2.6707 4_646 no
H17A C23 3.0596 4_646 no
H17B H4 2.4672 . no
H17B H18A 2.5233 . no
H18A H17B 2.5233 . no
H18A H20A 2.5670 . no
H18A Br2 3.0056 4_556 no
H18B H17A 2.4298 . no
H18B H20A 2.5242 . no
H19 Br1 3.0486 . no
H19 C3 3.0991 4_556 no
H20A H18A 2.5670 . no
H20A H18B 2.5242 . no
H20A Cd2 3.4534 4_556 no
H20A Br2 3.1066 4_556 no
H20A Br4 3.0663 4_556 no
H20B Br1 3.1365 4_556 no
H23 O4 2.4634 . no
H23 C2 2.7670 1_565 no
H23 H2 2.3741 1_565 no
H24 Br2 3.1684 1_665 no
H25 O2 2.4924 3_567 no
H26 Br3 3.2232 1_655 no
H27 Cd1 3.1549 . no
H27 Br4 2.7995 1_655 no
H27 N2 2.7535 . no
H27 N3 2.7945 . no

loop_
_geom_hbond_atom_site_label_D
_geom_hbond_atom_site_label_H
_geom_hbond_atom_site_label_A
_geom_hbond_distance_DH
_geom_hbond_distance_HA
_geom_hbond_distance_DA
_geom_hbond_angle_DHA
_geom_hbond_site_symmetry_A
_geom_hbond_publ_flag
C9 H9A Br2 0.9900 2.8600 3.666(12) 140.00 3_557 yes
C12 H12 Br1 0.9500 2.8400 3.793(10) 179.00 . yes
C25 H25 O2 0.9500 2.4900 3.434(13) 171.00 3_567 yes
C27 H27 Br4 0.9500 2.8000 3.675(9) 154.00 1_655 yes

loop_
_geom_torsion_atom_site_label_1
_geom_torsion_atom_site_label_2
_geom_torsion_atom_site_label_3
_geom_torsion_atom_site_label_4
_geom_torsion
_geom_torsion_site_symmetry_1
_geom_torsion_site_symmetry_2
_geom_torsion_site_symmetry_4
_geom_torsion_publ_flag
O1 Cd1 Br1 Cd2 20.53(13) . . . no
O3 Cd1 Br1 Cd2 149.00(13) . . . no
N1 Cd1 Br1 Cd2 83.97(14) . . . no
N2 Cd1 Br1 Cd2 -49.32(16) . . . no
N3 Cd1 Br1 Cd2 -142.94(14) . . . no
N3 Cd1 N1 C1 -169.4(5) . . . no
Br1 Cd1 N1 C5 94.0(7) . . . no
O1 Cd1 N1 C5 -169.1(8) . . . no
O3 Cd1 N1 C5 12.3(7) . . . no
N2 Cd1 N1 C5 -172.3(7) . . . no
N3 Cd1 N1 C5 5.6(9) . . . no
O1 Cd1 Br4 Cd2 -33.21(13) 1_455 1_455 . no
O3 Cd1 Br4 Cd2 -161.85(13) 1_455 1_455 . no
N1 Cd1 Br4 Cd2 -97.09(14) 1_455 1_455 . no
N2 Cd1 Br4 Cd2 36.06(16) 1_455 1_455 . no
N3 Cd1 Br4 Cd2 129.14(14) 1_455 1_455 . no
Br1 Cd1 O1 C6 55.5(6) . . . no
O3 Cd1 O1 C6 -24.7(8) . . . no
N1 Cd1 O1 C6 -26.3(6) . . . no
N2 Cd1 O1 C6 151.3(7) . . . no
Br1 Cd1 O1 C7 -89.5(8) . . . no
O3 Cd1 O1 C7 -169.7(8) . . . no
N1 Cd1 O1 C7 -171.3(9) . . . no
N2 Cd1 O1 C7 6.3(8) . . . no
Br1 Cd1 O3 C17 -118.7(5) . . . no
O1 Cd1 O3 C17 -32.0(7) . . . no
N1 Cd1 O3 C17 -30.4(5) . . . no
N3 Cd1 O3 C17 144.3(6) . . . no
Br1 Cd1 O3 C18 104.0(7) . . . no
O1 Cd1 O3 C18 -169.3(7) . . . no
N1 Cd1 O3 C18 -167.6(8) . . . no
N3 Cd1 O3 C18 7.1(7) . . . no
Br1 Cd1 N1 C1 -81.0(6) . . . no
O1 Cd1 N1 C1 15.9(6) . . . no
O3 Cd1 N1 C1 -162.7(7) . . . no
N2 Cd1 N1 C1 12.8(8) . . . no
O3 Cd1 N3 C19 24.7(5) . . . no
N1 Cd1 N3 C19 31.2(6) . . . no
N2 Cd1 N3 C19 -150.4(5) . . . no
Br1 Cd1 N3 C21 128.8(9) . . . no
O3 Cd1 N3 C21 -153.0(10) . . . no
N1 Cd1 N3 C21 -146.5(9) . . . no
Br1 Cd1 N2 C8 118.0(6) . . . no
O1 Cd1 N2 C8 26.6(5) . . . no
N1 Cd1 N2 C8 29.6(8) . . . no
N3 Cd1 N2 C8 -148.8(6) . . . no
Br1 Cd1 N2 C10 -67.2(13) . . . no
O1 Cd1 N2 C10 -158.7(13) . . . no
N1 Cd1 N2 C10 -155.7(11) . . . no
N3 Cd1 N2 C10 25.9(13) . . . no
Br1 Cd1 N3 C19 -53.5(5) . . . no
N2 Cd1 N3 C21 31.9(9) . . . no
Br3 Cd2 Br1 Cd1 61.29(6) . . . no
Br4 Cd2 Br1 Cd1 -179.36(5) . . . no
Br2 Cd2 Br1 Cd1 -72.36(6) . . . no
Br2 Cd2 Br4 Cd1 87.63(6) . . 1_455 no
Br3 Cd2 Br4 Cd1 -48.88(7) . . 1_455 no
Br1 Cd2 Br4 Cd1 -161.93(5) . . 1_455 no
Cd1 O1 C6 C1 32.5(9) . . . no
C7 O1 C6 C1 177.5(8) . . . no
Cd1 O1 C7 C8 -36.1(11) . . . no
C6 O1 C7 C8 177.6(8) . . . no
C9 O2 C10 C11 176.3(9) . . . no
C10 O2 C9 C8 4.2(11) . . . no
C9 O2 C10 N2 -4.0(13) . . . no
C17 O3 C18 C19 -173.0(7) . . . no
Cd1 O3 C18 C19 -36.3(10) . . . no
Cd1 O3 C17 C5 43.9(8) . . . no
C18 O3 C17 C5 -179.2(8) . . . no
C20 O4 C21 N3 -3.1(10) . . . no
C20 O4 C21 C22 174.9(8) . . . no
C21 O4 C20 C19 2.2(10) . . . no
Cd1 N1 C5 C4 -175.0(8) . . . no
C5 N1 C1 C6 179.4(8) . . . no
C1 N1 C5 C17 -178.7(8) . . . no
Cd1 N1 C1 C2 174.2(6) . . . no
Cd1 N1 C1 C6 -5.5(10) . . . no
C5 N1 C1 C2 -0.9(13) . . . no
C1 N1 C5 C4 0.1(14) . . . no
Cd1 N1 C5 C17 6.2(11) . . . no
C10 N2 C8 C7 125.6(9) . . . no
Cd1 N2 C8 C7 -57.6(8) . . . no
Cd1 N2 C10 C11 7(2) . . . no
C8 N2 C10 O2 1.7(12) . . . no
Cd1 N2 C10 O2 -173.1(8) . . . no
Cd1 N2 C8 C9 177.9(6) . . . no
C10 N2 C8 C9 1.1(11) . . . no
C8 N2 C10 C11 -178.6(9) . . . no
C21 N3 C19 C20 -0.8(9) . . . no
C19 N3 C21 O4 2.5(9) . . . no
Cd1 N3 C21 C22 2.6(15) . . . no
C19 N3 C21 C22 -175.1(8) . . . no
Cd1 N3 C19 C18 -55.5(7) . . . no
C21 N3 C19 C18 123.1(8) . . . no
Cd1 N3 C19 C20 -179.4(6) . . . no
Cd1 N3 C21 O4 -179.8(6) . . . no
C2 C1 C6 O1 163.1(7) . . . no
N1 C1 C2 C3 1.4(14) . . . no
N1 C1 C6 O1 -17.2(10) . . . no
C6 C1 C2 C3 -179.0(9) . . . no
C1 C2 C3 C4 -0.9(17) . . . no
C2 C3 C4 C5 0.2(19) . . . no
C3 C4 C5 C17 179.0(11) . . . no
C3 C4 C5 N1 0.2(18) . . . no
N1 C5 C17 O3 -33.0(11) . . . no
C4 C5 C17 O3 148.2(10) . . . no
O1 C7 C8 N2 61.6(10) . . . no
O1 C7 C8 C9 179.6(9) . . . no
C7 C8 C9 O2 -123.2(10) . . . no
N2 C8 C9 O2 -3.2(11) . . . no
O2 C10 C11 C16 28.4(13) . . . no
O2 C10 C11 C12 -149.2(10) . . . no
N2 C10 C11 C12 31.2(16) . . . no
N2 C10 C11 C16 -151.3(11) . . . no
C16 C11 C12 C13 -0.1(16) . . . no
C12 C11 C16 C15 -0.1(15) . . . no
C10 C11 C12 C13 177.4(10) . . . no
C10 C11 C16 C15 -177.7(10) . . . no
C11 C12 C13 C14 0.6(18) . . . no
C12 C13 C14 C15 -1(2) . . . no
C13 C14 C15 C16 1(2) . . . no
C14 C15 C16 C11 -0.3(19) . . . no
O3 C18 C19 C20 179.3(9) . . . no
O3 C18 C19 N3 61.2(10) . . . no
N3 C19 C20 O4 -0.9(10) . . . no
C18 C19 C20 O4 -121.9(9) . . . no
N3 C21 C22 C23 -160.2(9) . . . no
N3 C21 C22 C27 19.4(14) . . . no
O4 C21 C22 C23 22.1(11) . . . no
O4 C21 C22 C27 -158.2(7) . . . no
C23 C22 C27 C26 -1.4(13) . . . no
C21 C22 C27 C26 179.0(9) . . . no
C27 C22 C23 C24 0.9(13) . . . no
C21 C22 C23 C24 -179.4(9) . . . no
C22 C23 C24 C25 -2.0(15) . . . no
C23 C24 C25 C26 3.4(17) . . . no
C24 C25 C26 C27 -3.9(17) . . . no
C25 C26 C27 C22 3.0(15) . . . no
